data_1529762
loop_
_publ_author_name
'Chichagov, A.V.'
'Belov, N.V.'

_publ_section_title
;
 The crystal structure of Na Nd Si O4
;
_journal_name_full Geokhimiya
_journal_page_first 1456
_journal_page_last 1461
_journal_volume 1968
_journal_year 1968
_chemical_formula_sum 'Na Nd O4 Si'
_chemical_name_systematic 'Na Nd Si O4'
_space_group_IT_number 33
_symmetry_space_group_name_Hall 'P 2c -2n'
_symmetry_space_group_name_H-M 'P n a 21'
_cell_angle_alpha 90
_cell_angle_beta 90
_cell_angle_gamma 90
_cell_formula_units_Z 12
_cell_length_a 20
_cell_length_b 9.28
_cell_length_c 5.45
_cell_volume 1011.520
_citation_journal_id_ASTM GEOKAQ
_cod_data_source_file Chichagov_GEOKAQ_1968_1775.cif
_cod_data_source_block Na1Nd1O4Si1
_cod_original_cell_volume 1011.52
_cod_original_formula_sum 'Na1 Nd1 O4 Si1'
_cod_database_code 1529762

loop_
_symmetry_equiv_pos_as_xyz
x,y,z
-x,-y,z+1/2
-x+1/2,y+1/2,z+1/2
x+1/2,-y+1/2,z

loop_
_atom_site_label
_atom_site_type_symbol
_atom_site_fract_x
_atom_site_fract_y
_atom_site_fract_z
_atom_site_occupancy
_atom_site_U_iso_or_equiv
Na1 Na+1 0.111 0.072 0.506 1 0.0
Nd2 Nd+3 0.167 0.302 0 1 0.0
O11 O-2 0 0.064 0.45 1 0.0
O10 O-2 0.403 0.334 0.753 1 0.0
O8 O-2 0.276 0.43 0.953 1 0.0
O2 O-2 0.069 0.333 0.774 1 0.0
Nd3 Nd+3 0.334 0.198 0 1 0.0
Si1 Si+4 0.091 0.416 0.517 1 0.0
O1 O-2 0.07 0.333 0.277 1 0.0
Na3 Na+1 0.445 0.075 0.517 1 0.0
Na2 Na+1 0.278 0.428 0.483 1 0.0
O3 O-2 0.166 0.437 0.533 1 0.0
O5 O-2 0.235 0.166 0.737 1 0.0
O4 O-2 0.442 0.07 0.017 1 0.0
O9 O-2 0.402 0.333 0.253 1 0.0
O12 O-2 0.109 0.07 0.04 1 0.0
O6 O-2 0.235 0.165 0.238 1 0.0
Nd1 Nd+3 0 0.198 0.052 1 0.0
Si3 Si+4 0.424 0.416 0.5 1 0.0
O7 O-2 0.332 0.063 0.533 1 0.0
Si2 Si+4 0.258 0.084 0.493 1 0.0
